data_4023847
loop_
_publ_author_name
'Hiroyuki Hayashi'
'Satoru Karasawa'
'Noboru Koga'

_publ_contact_author_address
;
Graduate School of Pharmaceutical Sciences
Kyushu University
Fukuoka 812-8582
JAPAN
;
_publ_contact_author_email koga@fc.phar.kyushu-u.ac.jp
_publ_contact_author_fax +81-92-642-6590
_publ_contact_author_name 'Noboru Koga'
_publ_contact_author_phone +81-92-642-6593
_publ_section_title
;
 Molecular Structure and Magnetic Properties of
 1-Ethyl-2-(1-oxy-3-oxo-4,4,5,5-tetramethylimidazolin-2-yl)-
 3-methylimidazolium Arylcarboxylates and Other Salts
;
_journal_name_full 'Journal of Organic Chemistry'
_journal_page_first 8683
_journal_page_last 8693
_journal_paper_doi 10.1021/jo801657a
_journal_volume 73
_journal_year 2008
_chemical_formula_moiety 'C37 H42 B N4 O2 '
_chemical_formula_sum 'C37 H42 B N4 O2'
_chemical_formula_weight 585.57
_space_group_IT_number 14
_symmetry_cell_setting monoclinic
_symmetry_Int_Tables_number 14
_symmetry_space_group_name_Hall '-P 2ybc'
_symmetry_space_group_name_H-M 'P 1 21/c 1'
_audit_creation_date 2008-02-15
_audit_creation_method 'by CrystalStructure 3.8'
_cell_angle_alpha 90.0000
_cell_angle_beta 103.0763(10)
_cell_angle_gamma 90.0000
_cell_formula_units_Z 4
_cell_length_a 11.0929(4)
_cell_length_b 13.9282(5)
_cell_length_c 20.9843(6)
_cell_measurement_reflns_used 21234
_cell_measurement_temperature 130.1
_cell_measurement_theta_max 27.4
_cell_measurement_theta_min 3.0
_cell_volume 3158.10(18)
_computing_cell_refinement PROCESS-AUTO
_computing_data_collection PROCESS-AUTO
_computing_data_reduction CrystalStructure
_computing_publication_material 'CrystalStructure 3.8'
_computing_structure_refinement SHELXL
_computing_structure_solution SIR97
_diffrn_detector_area_resol_mean 10.00
_diffrn_measured_fraction_theta_full 0.996
_diffrn_measured_fraction_theta_max 0.996
_diffrn_measurement_device_type 'Rigaku RAXIS-RAPID'
_diffrn_measurement_method \w
_diffrn_radiation_type 'Mo K\a'
_diffrn_radiation_wavelength 0.71075
_diffrn_reflns_av_R_equivalents 0.070
_diffrn_reflns_limit_h_max 14
_diffrn_reflns_limit_h_min -14
_diffrn_reflns_limit_k_max 18
_diffrn_reflns_limit_k_min -18
_diffrn_reflns_limit_l_max 27
_diffrn_reflns_limit_l_min -27
_diffrn_reflns_number 14033
_diffrn_reflns_theta_full 27.41
_diffrn_reflns_theta_max 27.41
_exptl_absorpt_coefficient_mu 0.076
_exptl_absorpt_correction_type none
_exptl_crystal_colour blue
_exptl_crystal_density_diffrn 1.231
_exptl_crystal_density_method 'not measured'
_exptl_crystal_description platelet
_exptl_crystal_F_000 1252.00
_exptl_crystal_size_max 0.40
_exptl_crystal_size_mid 0.40
_exptl_crystal_size_min 0.20
_refine_diff_density_max 0.29
_refine_diff_density_min -0.30
_refine_ls_extinction_method none
_refine_ls_goodness_of_fit_ref 1.043
_refine_ls_hydrogen_treatment refall
_refine_ls_number_parameters 566
_refine_ls_number_reflns 7154
_refine_ls_R_factor_gt 0.0539
_refine_ls_shift/su_max 0.0000
_refine_ls_structure_factor_coef Fsqd
_refine_ls_weighting_details 'w = 1/[\s^2^(Fo^2^)+(0.0606P)^2^+0.0156P] where P=(Fo^2^+2Fc^2^)/3'
_refine_ls_weighting_scheme calc
_refine_ls_wR_factor_ref 0.1345
_reflns_number_gt 4948
_reflns_number_total 7154
_reflns_threshold_expression F^2^>2.0\s(F^2^)
_cod_data_source_file jo801657a_si_003.cif
_cod_data_source_block '_0215ImNNBPh4'
_cod_original_formula_sum 'C37 H42 B N4 O2 '
_cod_database_code 4023847

loop_
_symmetry_equiv_pos_site_id
_symmetry_equiv_pos_as_xyz
1 +X,+Y,+Z
2 -X,1/2+Y,1/2-Z
3 -X,-Y,-Z
4 +X,1/2-Y,1/2+Z

loop_
_atom_site_label
_atom_site_type_symbol
_atom_site_fract_x
_atom_site_fract_y
_atom_site_fract_z
_atom_site_U_iso_or_equiv
_atom_site_adp_type
_atom_site_occupancy
_atom_site_symmetry_multiplicity
_atom_site_calc_flag
_atom_site_refinement_flags
_atom_site_disorder_assembly
_atom_site_disorder_group
O(1) O -0.05947(11) 0.32085(10) 0.40241(6) 0.0299(3) Uani 1.00 1 d . . .
O(2) O -0.36300(11) 0.28435(10) 0.51961(6) 0.0289(3) Uani 1.00 1 d . . .
N(1) N -0.14313(12) 0.28217(11) 0.42708(7) 0.0215(3) Uani 1.00 1 d . . .
N(2) N -0.28340(13) 0.26484(11) 0.48633(6) 0.0210(3) Uani 1.00 1 d . . .
N(3) N -0.25088(12) 0.49099(11) 0.41255(6) 0.0212(3) Uani 1.00 1 d . . .
N(4) N -0.20903(12) 0.48601(11) 0.51898(7) 0.0217(3) Uani 1.00 1 d . . .
C(1) C -0.21584(15) 0.32870(13) 0.46094(7) 0.0196(3) Uani 1.00 1 d . . .
C(2) C -0.18578(16) 0.17969(13) 0.41498(8) 0.0252(3) Uani 1.00 1 d . . .
C(3) C -0.24337(16) 0.16345(13) 0.47539(8) 0.0230(3) Uani 1.00 1 d . . .
C(4) C -0.0777(2) 0.11500(17) 0.41028(13) 0.0404(5) Uani 1.00 1 d . . .
C(5) C -0.2827(2) 0.18116(16) 0.35007(9) 0.0321(4) Uani 1.00 1 d . . .
C(6) C -0.1482(2) 0.13575(17) 0.53757(10) 0.0354(4) Uani 1.00 1 d . . .
C(7) C -0.35527(19) 0.09798(16) 0.46328(10) 0.0314(4) Uani 1.00 1 d . . .
C(8) C -0.22455(14) 0.43192(13) 0.46457(7) 0.0191(3) Uani 1.00 1 d . . .
C(9) C -0.25149(16) 0.58377(14) 0.43436(9) 0.0259(3) Uani 1.00 1 d . . .
C(10) C -0.22441(16) 0.58085(14) 0.50071(9) 0.0255(3) Uani 1.00 1 d . . .
C(11) C -0.28234(18) 0.46035(16) 0.34370(8) 0.0288(4) Uani 1.00 1 d . . .
C(12) C -0.16693(16) 0.44991(15) 0.58681(8) 0.0238(3) Uani 1.00 1 d . . .
C(13) C -0.02843(18) 0.43728(17) 0.60301(10) 0.0328(4) Uani 1.00 1 d . . .
C(14) C 0.29669(15) 0.19041(12) 0.68943(7) 0.0190(3) Uani 1.00 1 d . . .
C(15) C 0.21070(17) 0.17825(13) 0.62977(8) 0.0237(3) Uani 1.00 1 d . . .
C(16) C 0.24528(18) 0.17352(14) 0.56967(8) 0.0275(4) Uani 1.00 1 d . . .
C(17) C 0.36828(17) 0.18313(13) 0.56686(8) 0.0264(4) Uani 1.00 1 d . . .
C(18) C 0.45666(17) 0.19481(13) 0.62490(9) 0.0244(3) Uani 1.00 1 d . . .
C(19) C 0.42114(16) 0.19677(13) 0.68454(8) 0.0217(3) Uani 1.00 1 d . . .
C(20) C 0.29402(14) 0.29838(12) 0.79841(7) 0.0189(3) Uani 1.00 1 d . . .
C(21) C 0.37388(15) 0.36699(13) 0.78173(8) 0.0202(3) Uani 1.00 1 d . . .
C(22) C 0.40443(16) 0.45257(13) 0.81643(8) 0.0231(3) Uani 1.00 1 d . . .
C(23) C 0.35605(16) 0.47246(14) 0.87054(8) 0.0246(3) Uani 1.00 1 d . . .
C(24) C 0.27554(16) 0.40667(14) 0.88859(8) 0.0249(3) Uani 1.00 1 d . . .
C(25) C 0.24578(15) 0.32236(13) 0.85352(8) 0.0220(3) Uani 1.00 1 d . . .
C(26) C 0.10760(15) 0.17787(13) 0.74966(7) 0.0200(3) Uani 1.00 1 d . . .
C(27) C 0.04952(16) 0.08769(14) 0.74598(8) 0.0242(3) Uani 1.00 1 d . . .
C(28) C -0.07839(16) 0.07644(15) 0.72975(8) 0.0271(4) Uani 1.00 1 d . . .
C(29) C -0.15490(16) 0.15620(15) 0.71659(8) 0.0272(4) Uani 1.00 1 d . . .
C(30) C -0.10204(17) 0.24677(15) 0.72005(8) 0.0278(4) Uani 1.00 1 d . . .
C(31) C 0.02649(16) 0.25661(14) 0.73642(8) 0.0240(3) Uani 1.00 1 d . . .
C(32) C 0.33611(14) 0.10850(13) 0.80721(7) 0.0188(3) Uani 1.00 1 d . . .
C(33) C 0.34062(15) 0.01556(13) 0.78222(8) 0.0216(3) Uani 1.00 1 d . . .
C(34) C 0.39602(15) -0.06152(13) 0.82011(8) 0.0224(3) Uani 1.00 1 d . . .
C(35) C 0.45236(15) -0.04754(14) 0.88586(8) 0.0232(3) Uani 1.00 1 d . . .
C(36) C 0.45532(15) 0.04388(13) 0.91180(8) 0.0225(3) Uani 1.00 1 d . . .
C(37) C 0.39847(14) 0.12064(13) 0.87309(8) 0.0202(3) Uani 1.00 1 d . . .
B(1) B 0.25888(17) 0.19462(14) 0.76169(9) 0.0190(3) Uani 1.00 1 d . . .
H(1) H -0.107(2) 0.048(2) 0.4052(10) 0.050(6) Uiso 1.00 1 c . . .
H(2) H -0.009(2) 0.1205(17) 0.4526(11) 0.046(6) Uiso 1.00 1 c . . .
H(3) H -0.046(2) 0.136(2) 0.3710(12) 0.065(7) Uiso 1.00 1 c . . .
H(4) H -0.3161(19) 0.1122(18) 0.3398(9) 0.042(5) Uiso 1.00 1 c . . .
H(5) H -0.2422(18) 0.2044(15) 0.3152(10) 0.035(5) Uiso 1.00 1 c . . .
H(6) H -0.3552(18) 0.2245(15) 0.3530(9) 0.030(5) Uiso 1.00 1 c . . .
H(7) H -0.073(2) 0.1810(16) 0.5464(10) 0.039(5) Uiso 1.00 1 c . . .
H(8) H -0.1208(18) 0.0668(17) 0.5331(9) 0.036(5) Uiso 1.00 1 c . . .
H(9) H -0.1876(19) 0.1440(15) 0.5738(10) 0.035(5) Uiso 1.00 1 c . . .
H(10) H -0.3305(19) 0.0357(18) 0.4522(9) 0.039(5) Uiso 1.00 1 c . . .
H(11) H -0.3876(18) 0.0906(16) 0.5053(10) 0.040(5) Uiso 1.00 1 c . . .
H(12) H -0.4240(19) 0.1250(16) 0.4255(10) 0.040(5) Uiso 1.00 1 c . . .
H(13) H -0.2675(18) 0.6397(16) 0.4055(9) 0.035(5) Uiso 1.00 1 c . . .
H(14) H -0.2140(18) 0.6309(16) 0.5331(9) 0.032(5) Uiso 1.00 1 c . . .
H(15) H -0.2187(19) 0.4119(16) 0.3365(9) 0.037(5) Uiso 1.00 1 c . . .
H(16) H -0.278(2) 0.5216(18) 0.3190(10) 0.045(6) Uiso 1.00 1 c . . .
H(17) H -0.366(2) 0.4319(16) 0.3313(9) 0.036(5) Uiso 1.00 1 c . . .
H(18) H -0.2102(17) 0.3883(16) 0.5898(8) 0.030(5) Uiso 1.00 1 c . . .
H(19) H -0.1920(17) 0.4981(15) 0.6165(9) 0.031(5) Uiso 1.00 1 c . . .
H(20) H 0.000(2) 0.4132(18) 0.6478(11) 0.049(6) Uiso 1.00 1 c . . .
H(21) H 0.013(2) 0.4990(18) 0.5984(11) 0.048(6) Uiso 1.00 1 c . . .
H(22) H 0.0020(18) 0.3887(16) 0.5730(9) 0.037(5) Uiso 1.00 1 c . . .
H(23) H 0.1269(17) 0.1707(13) 0.6318(8) 0.020(4) Uiso 1.00 1 c . . .
H(24) H 0.1793(19) 0.1613(16) 0.5274(9) 0.035(5) Uiso 1.00 1 c . . .
H(25) H 0.3895(18) 0.1823(15) 0.5248(10) 0.032(5) Uiso 1.00 1 c . . .
H(26) H 0.5434(19) 0.1992(15) 0.6246(9) 0.031(5) Uiso 1.00 1 c . . .
H(27) H 0.4861(17) 0.2024(13) 0.7264(8) 0.023(4) Uiso 1.00 1 c . . .
H(28) H 0.4109(15) 0.3549(13) 0.7439(8) 0.020(4) Uiso 1.00 1 c . . .
H(29) H 0.4578(17) 0.5003(15) 0.8044(8) 0.027(5) Uiso 1.00 1 c . . .
H(30) H 0.3779(17) 0.5342(15) 0.8946(8) 0.029(5) Uiso 1.00 1 c . . .
H(31) H 0.2386(16) 0.4185(14) 0.9278(8) 0.027(4) Uiso 1.00 1 c . . .
H(32) H 0.1926(17) 0.2764(15) 0.8680(8) 0.025(4) Uiso 1.00 1 c . . .
H(33) H 0.1035(17) 0.0305(15) 0.7526(8) 0.027(4) Uiso 1.00 1 c . . .
H(34) H -0.1138(18) 0.0091(15) 0.7269(9) 0.030(5) Uiso 1.00 1 c . . .
H(35) H -0.2407(18) 0.1510(14) 0.7069(8) 0.028(5) Uiso 1.00 1 c . . .
H(36) H -0.1588(19) 0.3054(16) 0.7088(10) 0.038(5) Uiso 1.00 1 c . . .
H(37) H 0.0622(19) 0.3221(16) 0.7376(9) 0.037(5) Uiso 1.00 1 c . . .
H(38) H 0.3020(17) 0.0050(14) 0.7355(9) 0.030(5) Uiso 1.00 1 c . . .
H(39) H 0.3937(15) -0.1252(14) 0.8022(8) 0.017(4) Uiso 1.00 1 c . . .
H(40) H 0.4869(17) -0.1040(15) 0.9107(8) 0.028(4) Uiso 1.00 1 c . . .
H(41) H 0.5011(19) 0.0570(16) 0.9591(10) 0.039(5) Uiso 1.00 1 c . . .
H(42) H 0.4004(15) 0.1836(13) 0.8940(8) 0.013(4) Uiso 1.00 1 c . . .

loop_
_atom_site_aniso_label
_atom_site_aniso_U_11
_atom_site_aniso_U_22
_atom_site_aniso_U_33
_atom_site_aniso_U_12
_atom_site_aniso_U_13
_atom_site_aniso_U_23
O(1) 0.0267(6) 0.0309(7) 0.0372(6) -0.0043(5) 0.0181(5) 0.0006(5)
O(2) 0.0293(6) 0.0323(7) 0.0295(6) -0.0014(5) 0.0160(5) -0.0020(5)
N(1) 0.0205(6) 0.0222(8) 0.0234(6) -0.0026(5) 0.0081(5) -0.0019(5)
N(2) 0.0234(6) 0.0223(7) 0.0179(6) -0.0021(6) 0.0057(5) -0.0000(5)
N(3) 0.0199(6) 0.0222(8) 0.0222(6) 0.0012(5) 0.0061(5) 0.0025(5)
N(4) 0.0196(6) 0.0226(7) 0.0232(6) -0.0021(6) 0.0057(5) -0.0021(5)
C(1) 0.0199(7) 0.0211(9) 0.0171(7) -0.0011(6) 0.0025(6) -0.0004(6)
C(2) 0.0283(8) 0.0197(9) 0.0285(8) -0.0028(7) 0.0084(7) -0.0043(7)
C(3) 0.0269(8) 0.0180(9) 0.0230(7) -0.0018(7) 0.0029(7) 0.0013(6)
C(4) 0.0377(11) 0.0289(12) 0.0582(14) 0.0042(9) 0.0183(11) -0.0074(10)
C(5) 0.0406(10) 0.0339(11) 0.0223(8) -0.0096(9) 0.0081(8) -0.0067(8)
C(6) 0.0390(11) 0.0296(11) 0.0323(10) 0.0014(9) -0.0028(9) 0.0058(8)
C(7) 0.0375(10) 0.0252(11) 0.0322(9) -0.0116(8) 0.0092(8) -0.0014(8)
C(8) 0.0159(7) 0.0224(9) 0.0197(7) -0.0013(6) 0.0055(6) -0.0003(6)
C(9) 0.0242(8) 0.0201(9) 0.0353(9) 0.0015(7) 0.0108(7) 0.0025(7)
C(10) 0.0247(8) 0.0196(9) 0.0336(9) -0.0014(7) 0.0097(7) -0.0027(7)
C(11) 0.0313(9) 0.0350(11) 0.0197(8) 0.0057(9) 0.0050(7) 0.0040(7)
C(12) 0.0256(8) 0.0287(10) 0.0185(7) -0.0034(7) 0.0080(7) -0.0025(7)
C(13) 0.0254(9) 0.0397(12) 0.0321(9) -0.0011(8) 0.0038(8) 0.0079(9)
C(14) 0.0237(7) 0.0134(8) 0.0195(7) 0.0008(6) 0.0042(6) 0.0012(6)
C(15) 0.0262(8) 0.0228(9) 0.0221(8) -0.0017(7) 0.0055(7) -0.0004(6)
C(16) 0.0364(9) 0.0250(10) 0.0196(7) -0.0022(8) 0.0029(7) -0.0025(7)
C(17) 0.0395(10) 0.0217(9) 0.0206(8) 0.0020(8) 0.0127(7) -0.0001(6)
C(18) 0.0270(8) 0.0188(9) 0.0301(8) 0.0021(7) 0.0123(7) -0.0004(7)
C(19) 0.0241(8) 0.0176(8) 0.0228(8) 0.0022(7) 0.0042(6) 0.0015(6)
C(20) 0.0174(7) 0.0201(8) 0.0178(7) 0.0039(6) 0.0009(6) 0.0031(6)
C(21) 0.0211(7) 0.0208(9) 0.0181(7) 0.0037(6) 0.0029(6) 0.0017(6)
C(22) 0.0216(8) 0.0221(9) 0.0240(7) 0.0000(7) 0.0019(6) 0.0021(6)
C(23) 0.0281(8) 0.0207(9) 0.0221(7) 0.0031(7) -0.0001(7) -0.0019(7)
C(24) 0.0293(8) 0.0260(10) 0.0194(7) 0.0079(7) 0.0053(7) -0.0002(6)
C(25) 0.0243(8) 0.0218(9) 0.0212(7) 0.0007(7) 0.0076(6) 0.0024(6)
C(26) 0.0228(7) 0.0230(9) 0.0148(6) 0.0016(7) 0.0053(6) 0.0023(6)
C(27) 0.0232(8) 0.0269(10) 0.0227(7) 0.0011(7) 0.0054(6) 0.0012(7)
C(28) 0.0257(8) 0.0303(10) 0.0251(8) -0.0061(7) 0.0053(7) 0.0000(7)
C(29) 0.0187(8) 0.0415(12) 0.0211(7) -0.0007(7) 0.0036(6) 0.0017(7)
C(30) 0.0253(8) 0.0347(11) 0.0231(8) 0.0058(8) 0.0046(7) 0.0042(7)
C(31) 0.0238(8) 0.0247(10) 0.0229(7) 0.0027(7) 0.0039(6) 0.0028(7)
C(32) 0.0164(7) 0.0214(8) 0.0201(7) -0.0010(6) 0.0074(6) 0.0016(6)
C(33) 0.0206(7) 0.0227(9) 0.0218(7) 0.0015(7) 0.0057(6) -0.0006(6)
C(34) 0.0209(7) 0.0176(9) 0.0307(8) 0.0002(6) 0.0099(7) 0.0013(7)
C(35) 0.0172(7) 0.0235(9) 0.0298(8) 0.0028(7) 0.0072(7) 0.0098(7)
C(36) 0.0180(7) 0.0290(10) 0.0205(7) -0.0013(7) 0.0043(6) 0.0043(7)
C(37) 0.0187(7) 0.0211(9) 0.0213(7) -0.0003(6) 0.0057(6) -0.0002(6)
B(1) 0.0196(8) 0.0180(9) 0.0188(8) 0.0003(7) 0.0033(7) 0.0005(7)

loop_
_atom_type_symbol
_atom_type_description
_atom_type_scat_dispersion_real
_atom_type_scat_dispersion_imag
_atom_type_scat_source
C C 0.003 0.002
;
International Tables for Crystallography
(1992, Vol. C, Tables 4.2.6.8 and 6.1.1.4)
;
H H 0.000 0.000
;
International Tables for Crystallography
(1992, Vol. C, Table 6.1.1.4)
;
O O 0.011 0.006
;
International Tables for Crystallography
(1992, Vol. C, Tables 4.2.6.8 and 6.1.1.4)
;
N N 0.006 0.003
;
International Tables for Crystallography
(1992, Vol. C, Tables 4.2.6.8 and 6.1.1.4)
;
B B 0.001 0.001
;
International Tables for Crystallography
(1992, Vol. C, Tables 4.2.6.8 and 6.1.1.4)
;

loop_
_geom_angle_atom_site_label_1
_geom_angle_atom_site_label_2
_geom_angle_atom_site_label_3
_geom_angle
_geom_angle_publ_flag
_geom_angle_site_symmetry_1
_geom_angle_site_symmetry_2
_geom_angle_site_symmetry_3
O(1) N(1) C(1) 125.68(15) yes . . .
O(1) N(1) C(2) 124.02(14) yes . . .
C(1) N(1) C(2) 109.88(14) yes . . .
O(2) N(2) C(1) 126.35(15) yes . . .
O(2) N(2) C(3) 123.11(14) yes . . .
C(1) N(2) C(3) 110.32(14) yes . . .
C(8) N(3) C(9) 108.79(13) yes . . .
C(8) N(3) C(11) 125.41(15) yes . . .
C(9) N(3) C(11) 125.68(15) yes . . .
C(8) N(4) C(10) 108.49(14) yes . . .
C(8) N(4) C(12) 125.23(15) yes . . .
C(10) N(4) C(12) 125.87(15) yes . . .
N(1) C(1) N(2) 109.99(15) yes . . .
N(1) C(1) C(8) 123.98(15) yes . . .
N(2) C(1) C(8) 125.89(15) yes . . .
N(1) C(2) C(3) 99.85(13) yes . . .
N(1) C(2) C(4) 110.48(15) yes . . .
N(1) C(2) C(5) 105.51(14) yes . . .
C(3) C(2) C(4) 116.15(16) yes . . .
C(3) C(2) C(5) 112.97(15) yes . . .
C(4) C(2) C(5) 110.81(16) yes . . .
N(2) C(3) C(2) 100.15(13) yes . . .
N(2) C(3) C(6) 105.98(13) yes . . .
N(2) C(3) C(7) 109.26(15) yes . . .
C(2) C(3) C(6) 113.54(15) yes . . .
C(2) C(3) C(7) 114.95(14) yes . . .
C(6) C(3) C(7) 111.84(16) yes . . .
N(3) C(8) N(4) 107.98(15) yes . . .
N(3) C(8) C(1) 124.82(13) yes . . .
N(4) C(8) C(1) 127.21(14) yes . . .
N(3) C(9) C(10) 107.31(16) yes . . .
N(4) C(10) C(9) 107.43(16) yes . . .
N(4) C(12) C(13) 109.87(15) yes . . .
C(15) C(14) C(19) 114.97(15) yes . . .
C(15) C(14) B(1) 123.88(15) yes . . .
C(19) C(14) B(1) 121.14(12) yes . . .
C(14) C(15) C(16) 122.70(17) yes . . .
C(15) C(16) C(17) 120.46(14) yes . . .
C(16) C(17) C(18) 118.71(17) yes . . .
C(17) C(18) C(19) 120.15(17) yes . . .
C(14) C(19) C(18) 122.96(14) yes . . .
C(21) C(20) C(25) 114.80(14) yes . . .
C(21) C(20) B(1) 125.42(15) yes . . .
C(25) C(20) B(1) 119.73(14) yes . . .
C(20) C(21) C(22) 122.97(16) yes . . .
C(21) C(22) C(23) 120.19(17) yes . . .
C(22) C(23) C(24) 118.81(16) yes . . .
C(23) C(24) C(25) 120.29(17) yes . . .
C(20) C(25) C(24) 122.93(16) yes . . .
C(27) C(26) C(31) 114.92(15) yes . . .
C(27) C(26) B(1) 124.77(15) yes . . .
C(31) C(26) B(1) 120.09(15) yes . . .
C(26) C(27) C(28) 122.92(17) yes . . .
C(27) C(28) C(29) 120.18(18) yes . . .
C(28) C(29) C(30) 119.07(16) yes . . .
C(29) C(30) C(31) 119.92(17) yes . . .
C(26) C(31) C(30) 122.99(17) yes . . .
C(33) C(32) C(37) 115.26(14) yes . . .
C(33) C(32) B(1) 120.88(12) yes . . .
C(37) C(32) B(1) 123.84(15) yes . . .
C(32) C(33) C(34) 123.13(14) yes . . .
C(33) C(34) C(35) 119.90(16) yes . . .
C(34) C(35) C(36) 118.95(16) yes . . .
C(35) C(36) C(37) 120.42(14) yes . . .
C(32) C(37) C(36) 122.22(16) yes . . .
C(14) B(1) C(20) 112.13(14) yes . . .
C(14) B(1) C(26) 108.17(11) yes . . .
C(14) B(1) C(32) 107.31(13) yes . . .
C(20) B(1) C(26) 108.67(14) yes . . .
C(20) B(1) C(32) 109.36(12) yes . . .
C(26) B(1) C(32) 111.21(14) yes . . .
C(2) C(4) H(1) 109.0(14) no . . .
C(2) C(4) H(2) 109.8(13) no . . .
C(2) C(4) H(3) 108.1(15) no . . .
H(1) C(4) H(2) 108.7(18) no . . .
H(1) C(4) H(3) 110(2) no . . .
H(2) C(4) H(3) 110.8(19) no . . .
C(2) C(5) H(4) 108.6(11) no . . .
C(2) C(5) H(5) 108.3(10) no . . .
C(2) C(5) H(6) 111.1(10) no . . .
H(4) C(5) H(5) 110.5(17) no . . .
H(4) C(5) H(6) 108.2(17) no . . .
H(5) C(5) H(6) 110.2(16) no . . .
C(3) C(6) H(7) 112.0(11) no . . .
C(3) C(6) H(8) 108.8(10) no . . .
C(3) C(6) H(9) 107.1(11) no . . .
H(7) C(6) H(8) 110.3(17) no . . .
H(7) C(6) H(9) 106.1(17) no . . .
H(8) C(6) H(9) 112.5(18) no . . .
C(3) C(7) H(10) 108.5(13) no . . .
C(3) C(7) H(11) 110.3(11) no . . .
C(3) C(7) H(12) 110.0(12) no . . .
H(10) C(7) H(11) 107.1(19) no . . .
H(10) C(7) H(12) 110.1(16) no . . .
H(11) C(7) H(12) 110.7(17) no . . .
N(3) C(9) H(13) 123.9(12) no . . .
C(10) C(9) H(13) 128.8(12) no . . .
N(4) C(10) H(14) 120.7(12) no . . .
C(9) C(10) H(14) 131.8(12) no . . .
N(3) C(11) H(15) 108.7(10) no . . .
N(3) C(11) H(16) 103.4(12) no . . .
N(3) C(11) H(17) 112.1(12) no . . .
H(15) C(11) H(16) 111.7(19) no . . .
H(15) C(11) H(17) 109.6(18) no . . .
H(16) C(11) H(17) 111.1(17) no . . .
N(4) C(12) H(18) 107.6(9) no . . .
N(4) C(12) H(19) 107.4(10) no . . .
C(13) C(12) H(18) 111.6(11) no . . .
C(13) C(12) H(19) 110.6(10) no . . .
H(18) C(12) H(19) 109.7(17) no . . .
C(12) C(13) H(20) 110.4(13) no . . .
C(12) C(13) H(21) 110.2(13) no . . .
C(12) C(13) H(22) 113.4(10) no . . .
H(20) C(13) H(21) 109.5(18) no . . .
H(20) C(13) H(22) 106.3(18) no . . .
H(21) C(13) H(22) 106.9(19) no . . .
C(14) C(15) H(23) 116.8(10) no . . .
C(16) C(15) H(23) 120.4(10) no . . .
C(15) C(16) H(24) 119.8(13) no . . .
C(17) C(16) H(24) 119.7(13) no . . .
C(16) C(17) H(25) 119.0(11) no . . .
C(18) C(17) H(25) 122.3(11) no . . .
C(17) C(18) H(26) 120.5(11) no . . .
C(19) C(18) H(26) 119.3(11) no . . .
C(14) C(19) H(27) 117.5(11) no . . .
C(18) C(19) H(27) 119.5(11) no . . .
C(20) C(21) H(28) 119.1(10) no . . .
C(22) C(21) H(28) 117.9(10) no . . .
C(21) C(22) H(29) 123.0(11) no . . .
C(23) C(22) H(29) 116.8(11) no . . .
C(22) C(23) H(30) 119.4(12) no . . .
C(24) C(23) H(30) 121.8(12) no . . .
C(23) C(24) H(31) 121.2(11) no . . .
C(25) C(24) H(31) 118.6(11) no . . .
C(20) C(25) H(32) 118.1(12) no . . .
C(24) C(25) H(32) 118.9(11) no . . .
C(26) C(27) H(33) 117.2(11) no . . .
C(28) C(27) H(33) 119.7(11) no . . .
C(27) C(28) H(34) 118.6(11) no . . .
C(29) C(28) H(34) 121.2(11) no . . .
C(28) C(29) H(35) 122.0(12) no . . .
C(30) C(29) H(35) 118.9(12) no . . .
C(29) C(30) H(36) 118.8(12) no . . .
C(31) C(30) H(36) 121.2(12) no . . .
C(26) C(31) H(37) 118.6(12) no . . .
C(30) C(31) H(37) 118.4(12) no . . .
C(32) C(33) H(38) 117.7(11) no . . .
C(34) C(33) H(38) 119.2(12) no . . .
C(33) C(34) H(39) 121.3(9) no . . .
C(35) C(34) H(39) 118.8(9) no . . .
C(34) C(35) H(40) 116.9(11) no . . .
C(36) C(35) H(40) 124.2(11) no . . .
C(35) C(36) H(41) 120.6(12) no . . .
C(37) C(36) H(41) 119.0(12) no . . .
C(32) C(37) H(42) 120.2(9) no . . .
C(36) C(37) H(42) 117.5(9) no . . .

loop_
_geom_bond_atom_site_label_1
_geom_bond_atom_site_label_2
_geom_bond_distance
_geom_bond_publ_flag
_geom_bond_site_symmetry_1
_geom_bond_site_symmetry_2
O(1) N(1) 1.279(2) yes . .
O(2) N(2) 1.273(2) yes . .
N(1) C(1) 1.355(2) yes . .
N(1) C(2) 1.507(2) yes . .
N(2) C(1) 1.348(2) yes . .
N(2) C(3) 1.513(2) yes . .
N(3) C(8) 1.345(2) yes . .
N(3) C(9) 1.371(2) yes . .
N(3) C(11) 1.471(2) yes . .
N(4) C(8) 1.346(2) yes . .
N(4) C(10) 1.375(2) yes . .
N(4) C(12) 1.482(2) yes . .
C(1) C(8) 1.444(2) yes . .
C(2) C(3) 1.560(2) yes . .
C(2) C(4) 1.521(3) yes . .
C(2) C(5) 1.533(2) yes . .
C(3) C(6) 1.530(2) yes . .
C(3) C(7) 1.515(2) yes . .
C(9) C(10) 1.357(2) yes . .
C(12) C(13) 1.507(2) yes . .
C(14) C(15) 1.402(2) yes . .
C(14) C(19) 1.410(2) yes . .
C(14) B(1) 1.663(2) yes . .
C(15) C(16) 1.400(2) yes . .
C(16) C(17) 1.385(2) yes . .
C(17) C(18) 1.389(2) yes . .
C(18) C(19) 1.395(2) yes . .
C(20) C(21) 1.400(2) yes . .
C(20) C(25) 1.420(2) yes . .
C(20) B(1) 1.643(2) yes . .
C(21) C(22) 1.398(2) yes . .
C(22) C(23) 1.389(2) yes . .
C(23) C(24) 1.391(2) yes . .
C(24) C(25) 1.385(2) yes . .
C(26) C(27) 1.406(2) yes . .
C(26) C(31) 1.406(2) yes . .
C(26) B(1) 1.656(2) yes . .
C(27) C(28) 1.391(2) yes . .
C(28) C(29) 1.387(2) yes . .
C(29) C(30) 1.386(2) yes . .
C(30) C(31) 1.396(2) yes . .
C(32) C(33) 1.402(2) yes . .
C(32) C(37) 1.409(2) yes . .
C(32) B(1) 1.648(2) yes . .
C(33) C(34) 1.393(2) yes . .
C(34) C(35) 1.394(2) yes . .
C(35) C(36) 1.382(2) yes . .
C(36) C(37) 1.403(2) yes . .
C(4) H(1) 0.99(2) no . .
C(4) H(2) 1.03(2) no . .
C(4) H(3) 1.01(2) no . .
C(5) H(4) 1.03(2) no . .
C(5) H(5) 0.99(2) no . .
C(5) H(6) 1.02(2) no . .
C(6) H(7) 1.03(2) no . .
C(6) H(8) 1.02(2) no . .
C(6) H(9) 0.96(2) no . .
C(7) H(10) 0.95(2) no . .
C(7) H(11) 1.03(2) no . .
C(7) H(12) 1.039(19) no . .
C(9) H(13) 0.98(2) no . .
C(10) H(14) 0.96(2) no . .
C(11) H(15) 1.01(2) no . .
C(11) H(16) 1.01(2) no . .
C(11) H(17) 0.99(2) no . .
C(12) H(18) 0.99(2) no . .
C(12) H(19) 1.00(2) no . .
C(13) H(20) 0.98(2) no . .
C(13) H(21) 0.99(2) no . .
C(13) H(22) 1.03(2) no . .
C(15) H(23) 0.946(19) no . .
C(16) H(24) 1.028(18) no . .
C(17) H(25) 0.96(2) no . .
C(18) H(26) 0.97(2) no . .
C(19) H(27) 1.005(16) no . .
C(21) H(28) 0.988(19) no . .
C(22) H(29) 0.96(2) no . .
C(23) H(30) 1.00(2) no . .
C(24) H(31) 1.01(2) no . .
C(25) H(32) 0.97(2) no . .
C(27) H(33) 0.99(2) no . .
C(28) H(34) 1.01(2) no . .
C(29) H(35) 0.93(2) no . .
C(30) H(36) 1.02(2) no . .
C(31) H(37) 0.99(2) no . .
C(33) H(38) 0.988(18) no . .
C(34) H(39) 0.961(19) no . .
C(35) H(40) 0.97(2) no . .
C(36) H(41) 1.023(19) no . .
C(37) H(42) 0.978(18) no . .

loop_
_geom_contact_atom_site_label_1
_geom_contact_atom_site_label_2
_geom_contact_distance
_geom_contact_publ_flag
_geom_contact_site_symmetry_1
_geom_contact_site_symmetry_2
O(1) C(13) 3.516(2) ? . 3_566
O(2) C(18) 3.527(2) ? . 1_455
O(2) C(35) 3.360(2) ? . 2_556
O(2) C(36) 3.583(2) ? . 4_454
N(3) C(13) 3.341(2) ? . 3_566
N(3) C(35) 3.307(2) ? . 4_454
N(3) C(36) 3.292(2) ? . 4_454
N(4) C(36) 3.467(2) ? . 2_556
C(7) C(23) 3.491(2) ? . 4_454
C(8) C(36) 3.489(2) ? . 4_454
C(9) C(13) 3.383(2) ? . 3_566
C(9) C(16) 3.383(2) ? . 3_566
C(9) C(17) 3.494(2) ? . 3_566
C(9) C(35) 3.251(2) ? . 4_454
C(10) C(36) 3.511(2) ? . 2_556
C(11) C(21) 3.540(2) ? . 3_566
C(11) C(22) 3.541(2) ? . 3_566
C(11) C(35) 3.478(2) ? . 4_454
C(11) C(36) 3.521(2) ? . 4_454
C(12) C(34) 3.542(2) ? . 2_556
C(12) C(35) 3.343(2) ? . 2_556
C(12) C(36) 3.463(2) ? . 2_556
C(13) O(1) 3.516(2) ? . 3_566
C(13) N(3) 3.341(2) ? . 3_566
C(13) C(9) 3.383(2) ? . 3_566
C(16) C(9) 3.383(2) ? . 3_566
C(17) C(9) 3.494(2) ? . 3_566
C(18) O(2) 3.527(2) ? . 1_655
C(21) C(11) 3.540(2) ? . 3_566
C(22) C(11) 3.541(2) ? . 3_566
C(23) C(7) 3.491(2) ? . 4_655
C(34) C(12) 3.542(2) ? . 2_546
C(35) O(2) 3.360(2) ? . 2_546
C(35) N(3) 3.307(2) ? . 4_655
C(35) C(9) 3.251(2) ? . 4_655
C(35) C(11) 3.478(2) ? . 4_655
C(35) C(12) 3.343(2) ? . 2_546
C(36) O(2) 3.583(2) ? . 4_655
C(36) N(3) 3.292(2) ? . 4_655
C(36) N(4) 3.467(2) ? . 2_546
C(36) C(8) 3.489(2) ? . 4_655
C(36) C(10) 3.511(2) ? . 2_546
C(36) C(11) 3.521(2) ? . 4_655
C(36) C(12) 3.463(2) ? . 2_546
O(1) H(14) 3.103(18) ? . 3_566
O(1) H(21) 2.56(2) ? . 3_566
O(1) H(32) 3.33(2) ? . 4_554
O(2) H(25) 3.12(2) ? . 1_455
O(2) H(26) 2.89(2) ? . 1_455
O(2) H(40) 2.71(2) ? . 2_556
O(2) H(41) 2.81(2) ? . 4_454
O(2) H(42) 3.303(14) ? . 4_454
N(1) H(21) 3.47(2) ? . 3_566
N(2) H(41) 3.40(2) ? . 4_454
N(3) H(20) 3.57(2) ? . 3_566
N(3) H(21) 2.71(2) ? . 3_566
N(3) H(22) 3.18(2) ? . 3_566
N(3) H(40) 3.30(2) ? . 4_454
N(3) H(41) 3.19(2) ? . 4_454
N(4) H(41) 3.52(2) ? . 2_556
N(4) H(41) 3.23(2) ? . 4_454
C(1) H(41) 3.51(2) ? . 4_454
C(4) H(8) 3.39(2) ? . 3_556
C(4) H(24) 3.379(18) ? . .
C(4) H(31) 3.475(18) ? . 4_554
C(5) H(27) 3.596(17) ? . 4_454
C(5) H(36) 3.54(2) ? . 4_554
C(5) H(38) 3.13(2) ? . 3_556
C(5) H(39) 3.249(16) ? . 3_556
C(6) H(23) 3.276(17) ? . .
C(6) H(30) 3.49(2) ? . 2_546
C(6) H(31) 3.32(2) ? . 2_546
C(7) H(25) 3.57(2) ? . 1_455
C(7) H(30) 3.176(19) ? . 2_546
C(7) H(30) 3.507(19) ? . 4_454
C(7) H(31) 3.437(18) ? . 2_546
C(8) H(21) 3.10(2) ? . 3_566
C(8) H(41) 3.02(2) ? . 4_454
C(9) H(20) 3.59(2) ? . 3_566
C(9) H(21) 3.11(2) ? . 3_566
C(9) H(22) 2.83(2) ? . 3_566
C(9) H(40) 2.846(18) ? . 4_454
C(9) H(41) 3.51(2) ? . 4_454
C(10) H(22) 3.22(2) ? . 3_566
C(10) H(40) 3.345(17) ? . 4_454
C(10) H(41) 3.38(2) ? . 2_556
C(10) H(41) 3.54(2) ? . 4_454
C(10) H(42) 3.563(18) ? . 2_556
C(11) H(20) 3.56(2) ? . 3_566
C(11) H(21) 3.02(2) ? . 3_566
C(11) H(28) 3.293(17) ? . 3_566
C(11) H(29) 3.319(16) ? . 3_566
C(11) H(34) 3.43(2) ? . 4_554
C(11) H(35) 3.39(2) ? . 4_554
C(12) H(33) 3.470(18) ? . 2_556
C(12) H(36) 3.24(2) ? . .
C(13) H(13) 3.50(2) ? . 3_566
C(13) H(15) 3.46(2) ? . 3_566
C(13) H(16) 3.47(2) ? . 3_566
C(13) H(33) 3.56(2) ? . 2_556
C(13) H(36) 3.44(2) ? . .
C(13) H(37) 3.21(2) ? . .
C(14) H(13) 3.06(2) ? . 3_566
C(15) H(1) 3.38(2) ? . 3_556
C(15) H(7) 3.24(2) ? . .
C(15) H(13) 2.75(2) ? . 3_566
C(16) H(1) 3.54(2) ? . 3_556
C(16) H(2) 3.38(2) ? . .
C(16) H(7) 3.45(2) ? . .
C(16) H(10) 3.13(2) ? . 3_556
C(16) H(13) 2.65(2) ? . 3_566
C(16) H(14) 3.44(2) ? . 3_566
C(16) H(31) 3.227(19) ? . 4_554
C(17) H(10) 3.09(2) ? . 3_556
C(17) H(11) 3.50(2) ? . 1_655
C(17) H(13) 2.82(2) ? . 3_566
C(17) H(14) 3.52(2) ? . 3_566
C(17) H(30) 3.443(19) ? . 2_646
C(17) H(31) 3.270(17) ? . 4_554
C(17) H(40) 3.35(2) ? . 2_656
C(18) H(13) 3.09(2) ? . 3_566
C(18) H(29) 3.131(19) ? . 2_646
C(18) H(30) 2.98(2) ? . 2_646
C(18) H(35) 3.463(18) ? . 1_655
C(18) H(39) 3.199(18) ? . 2_656
C(18) H(40) 3.00(2) ? . 2_656
C(19) H(13) 3.19(2) ? . 3_566
C(19) H(29) 3.03(2) ? . 2_646
C(19) H(39) 3.192(19) ? . 2_656
C(20) H(16) 3.49(2) ? . 3_566
C(20) H(34) 3.52(2) ? . 2_556
C(21) H(4) 3.39(2) ? . 4_655
C(21) H(6) 3.295(19) ? . 4_655
C(21) H(12) 3.328(19) ? . 4_655
C(21) H(16) 2.64(2) ? . 3_566
C(21) H(34) 3.47(2) ? . 2_556
C(21) H(39) 3.438(18) ? . 2_656
C(22) H(4) 3.16(2) ? . 4_655
C(22) H(6) 3.58(2) ? . 4_655
C(22) H(12) 2.838(19) ? . 4_655
C(22) H(16) 2.89(2) ? . 3_566
C(22) H(17) 3.43(2) ? . 3_566
C(22) H(34) 3.242(19) ? . 2_556
C(22) H(35) 3.28(2) ? . 2_556
C(23) H(9) 3.40(2) ? . 2_556
C(23) H(10) 3.513(19) ? . 4_655
C(23) H(11) 3.03(2) ? . 2_556
C(23) H(12) 2.80(2) ? . 4_655
C(23) H(26) 3.34(2) ? . 2_656
C(23) H(34) 3.028(17) ? . 2_556
C(23) H(35) 3.085(19) ? . 2_556
C(24) H(3) 3.55(2) ? . 4_555
C(24) H(8) 3.45(2) ? . 2_556
C(24) H(9) 3.58(2) ? . 2_556
C(24) H(11) 3.44(2) ? . 2_556
C(24) H(12) 3.28(2) ? . 4_655
C(24) H(24) 3.45(2) ? . 4_555
C(24) H(25) 3.110(19) ? . 4_555
C(24) H(34) 3.026(18) ? . 2_556
C(25) H(3) 3.39(2) ? . 4_555
C(25) H(25) 3.588(19) ? . 4_555
C(25) H(34) 3.26(2) ? . 2_556
C(27) H(19) 3.213(18) ? . 2_546
C(27) H(20) 3.42(2) ? . 2_546
C(28) H(9) 3.36(2) ? . .
C(28) H(15) 3.01(2) ? . 4_555
C(28) H(16) 3.48(2) ? . 4_555
C(28) H(20) 3.39(2) ? . 2_546
C(29) H(5) 3.15(2) ? . 4_555
C(29) H(9) 2.94(2) ? . .
C(29) H(15) 2.92(2) ? . 4_555
C(29) H(26) 3.516(19) ? . 1_455
C(29) H(30) 3.440(18) ? . 2_546
C(30) H(3) 3.50(2) ? . 4_555
C(30) H(5) 2.88(2) ? . 4_555
C(30) H(9) 3.32(2) ? . .
C(30) H(18) 3.364(19) ? . .
C(30) H(20) 3.12(2) ? . .
C(31) H(3) 3.45(2) ? . 4_555
C(31) H(20) 2.84(2) ? . .
C(32) H(17) 3.28(2) ? . 4_655
C(32) H(19) 2.94(2) ? . 2_546
C(33) H(4) 3.08(2) ? . 3_556
C(33) H(17) 3.27(2) ? . 4_655
C(33) H(19) 2.98(2) ? . 2_546
C(33) H(29) 3.19(2) ? . 2_646
C(33) H(36) 3.58(2) ? . 2_546
C(34) H(4) 3.35(2) ? . 3_556
C(34) H(5) 3.570(19) ? . 3_556
C(34) H(17) 3.17(2) ? . 4_655
C(34) H(18) 3.17(2) ? . 2_546
C(34) H(19) 2.99(2) ? . 2_546
C(34) H(26) 3.54(2) ? . 2_646
C(34) H(28) 3.007(19) ? . 2_646
C(34) H(29) 3.48(2) ? . 2_646
C(34) H(36) 3.16(2) ? . 2_546
C(35) H(13) 3.30(2) ? . 4_655
C(35) H(17) 3.01(2) ? . 4_655
C(35) H(18) 2.98(2) ? . 2_546
C(35) H(19) 2.95(2) ? . 2_546
C(35) H(26) 3.54(2) ? . 2_646
C(35) H(41) 3.18(2) ? . 3_657
C(36) H(14) 3.37(2) ? . 2_546
C(36) H(17) 2.90(2) ? . 4_655
C(36) H(18) 3.47(2) ? . 2_546
C(36) H(19) 2.916(19) ? . 2_546
C(36) H(41) 2.99(2) ? . 3_657
C(37) H(6) 3.58(2) ? . 4_655
C(37) H(14) 3.15(2) ? . 2_546
C(37) H(17) 3.03(2) ? . 4_655
C(37) H(19) 2.90(2) ? . 2_546
H(1) C(15) 3.38(2) ? . 3_556
H(1) C(16) 3.54(2) ? . 3_556
H(1) H(8) 3.02(3) ? . 3_556
H(1) H(23) 3.14(3) ? . 3_556
H(1) H(24) 3.41(3) ? . 3_556
H(1) H(33) 3.49(3) ? . 3_556
H(1) H(38) 3.33(2) ? . 3_556
H(2) C(16) 3.38(2) ? . .
H(2) H(8) 2.96(3) ? . 3_556
H(2) H(24) 2.38(2) ? . .
H(2) H(31) 2.96(3) ? . 4_554
H(2) H(32) 3.47(3) ? . 4_554
H(3) C(24) 3.55(2) ? . 4_554
H(3) C(25) 3.39(2) ? . 4_554
H(3) C(30) 3.50(2) ? . 4_554
H(3) C(31) 3.45(2) ? . 4_554
H(3) H(31) 3.20(3) ? . 4_554
H(3) H(32) 2.93(3) ? . 4_554
H(3) H(33) 3.43(3) ? . 3_556
H(3) H(36) 3.45(3) ? . 4_554
H(3) H(37) 3.34(3) ? . 4_554
H(4) C(21) 3.39(2) ? . 4_454
H(4) C(22) 3.16(2) ? . 4_454
H(4) C(33) 3.08(2) ? . 3_556
H(4) C(34) 3.35(2) ? . 3_556
H(4) H(28) 3.27(2) ? . 4_454
H(4) H(29) 2.91(2) ? . 4_454
H(4) H(38) 2.30(3) ? . 3_556
H(4) H(39) 2.92(2) ? . 3_556
H(5) C(29) 3.15(2) ? . 4_554
H(5) C(30) 2.88(2) ? . 4_554
H(5) C(34) 3.57(2) ? . 3_556
H(5) H(27) 3.42(2) ? . 4_454
H(5) H(35) 3.04(2) ? . 4_554
H(5) H(36) 2.61(3) ? . 4_554
H(5) H(38) 3.12(2) ? . 3_556
H(5) H(39) 2.87(2) ? . 3_556
H(6) C(21) 3.295(19) ? . 4_454
H(6) C(22) 3.58(2) ? . 4_454
H(6) C(37) 3.58(2) ? . 4_454
H(6) H(27) 3.01(2) ? . 4_454
H(6) H(28) 3.24(2) ? . 4_454
H(6) H(39) 3.47(2) ? . 3_556
H(6) H(42) 3.28(2) ? . 4_454
H(7) C(15) 3.24(2) ? . .
H(7) C(16) 3.45(2) ? . .
H(7) H(23) 2.52(2) ? . .
H(7) H(24) 2.93(3) ? . .
H(8) C(4) 3.39(2) ? . 3_556
H(8) C(24) 3.45(2) ? . 2_546
H(8) H(1) 3.02(3) ? . 3_556
H(8) H(2) 2.96(3) ? . 3_556
H(8) H(23) 3.37(2) ? . .
H(8) H(24) 3.43(3) ? . 3_556
H(8) H(30) 3.55(3) ? . 2_546
H(8) H(31) 2.67(3) ? . 2_546
H(9) C(23) 3.40(2) ? . 2_546
H(9) C(24) 3.58(2) ? . 2_546
H(9) C(28) 3.36(2) ? . .
H(9) C(29) 2.94(2) ? . .
H(9) C(30) 3.32(2) ? . .
H(9) H(23) 3.44(2) ? . .
H(9) H(26) 3.47(3) ? . 1_455
H(9) H(30) 2.81(3) ? . 2_546
H(9) H(31) 3.19(2) ? . 2_546
H(9) H(35) 2.98(3) ? . .
H(9) H(36) 3.57(3) ? . .
H(10) C(16) 3.13(2) ? . 3_556
H(10) C(17) 3.09(2) ? . 3_556
H(10) C(23) 3.513(19) ? . 4_454
H(10) H(24) 3.19(3) ? . 3_556
H(10) H(25) 3.17(3) ? . 3_556
H(10) H(29) 3.48(2) ? . 4_454
H(10) H(30) 3.37(2) ? . 2_546
H(10) H(30) 3.33(2) ? . 4_454
H(10) H(31) 2.98(2) ? . 2_546
H(11) C(17) 3.50(2) ? . 1_455
H(11) C(23) 3.03(2) ? . 2_546
H(11) C(24) 3.44(2) ? . 2_546
H(11) H(11) 3.52(3) ? . 3_456
H(11) H(25) 2.89(3) ? . 1_455
H(11) H(26) 3.16(3) ? . 1_455
H(11) H(30) 2.22(2) ? . 2_546
H(11) H(30) 3.53(2) ? . 4_454
H(11) H(31) 3.07(2) ? . 2_546
H(12) C(21) 3.328(19) ? . 4_454
H(12) C(22) 2.838(19) ? . 4_454
H(12) C(23) 2.80(2) ? . 4_454
H(12) C(24) 3.28(2) ? . 4_454
H(12) H(25) 3.35(3) ? . 1_455
H(12) H(29) 3.12(2) ? . 4_454
H(12) H(30) 3.09(3) ? . 4_454
H(12) H(42) 3.28(2) ? . 4_454
H(13) C(13) 3.50(2) ? . 3_566
H(13) C(14) 3.06(2) ? . 3_566
H(13) C(15) 2.75(2) ? . 3_566
H(13) C(16) 2.65(2) ? . 3_566
H(13) C(17) 2.82(2) ? . 3_566
H(13) C(18) 3.09(2) ? . 3_566
H(13) C(19) 3.19(2) ? . 3_566
H(13) C(35) 3.30(2) ? . 4_454
H(13) H(20) 3.48(3) ? . 3_566
H(13) H(21) 3.44(3) ? . 3_566
H(13) H(22) 2.90(2) ? . 3_566
H(13) H(23) 3.25(3) ? . 3_566
H(13) H(24) 3.16(3) ? . 3_566
H(13) H(25) 3.32(3) ? . 3_566
H(13) H(28) 3.18(2) ? . 3_566
H(13) H(40) 2.80(2) ? . 4_454
H(14) O(1) 3.103(18) ? . 3_566
H(14) C(16) 3.44(2) ? . 3_566
H(14) C(17) 3.52(2) ? . 3_566
H(14) C(36) 3.37(2) ? . 2_556
H(14) C(37) 3.15(2) ? . 2_556
H(14) H(22) 3.60(3) ? . 3_566
H(14) H(24) 3.22(3) ? . 3_566
H(14) H(25) 3.31(2) ? . 3_566
H(14) H(32) 2.87(2) ? . 2_556
H(14) H(41) 3.39(3) ? . 2_556
H(14) H(42) 2.93(2) ? . 2_556
H(15) C(13) 3.46(2) ? . 3_566
H(15) C(28) 3.01(2) ? . 4_554
H(15) C(29) 2.92(2) ? . 4_554
H(15) H(20) 3.40(3) ? . 3_566
H(15) H(21) 2.69(3) ? . 3_566
H(15) H(34) 3.01(3) ? . 4_554
H(15) H(35) 2.82(2) ? . 4_554
H(16) C(13) 3.47(2) ? . 3_566
H(16) C(20) 3.49(2) ? . 3_566
H(16) C(21) 2.64(2) ? . 3_566
H(16) C(22) 2.89(2) ? . 3_566
H(16) C(28) 3.48(2) ? . 4_554
H(16) H(20) 3.13(3) ? . 3_566
H(16) H(21) 3.07(2) ? . 3_566
H(16) H(22) 3.59(2) ? . 3_566
H(16) H(28) 2.45(2) ? . 3_566
H(16) H(29) 2.91(2) ? . 3_566
H(16) H(34) 2.97(3) ? . 4_554
H(16) H(35) 3.45(3) ? . 4_554
H(17) C(22) 3.43(2) ? . 3_566
H(17) C(32) 3.28(2) ? . 4_454
H(17) C(33) 3.27(2) ? . 4_454
H(17) C(34) 3.17(2) ? . 4_454
H(17) C(35) 3.01(2) ? . 4_454
H(17) C(36) 2.90(2) ? . 4_454
H(17) C(37) 3.03(2) ? . 4_454
H(17) H(27) 3.07(2) ? . 4_454
H(17) H(28) 3.35(2) ? . 3_566
H(17) H(29) 2.95(2) ? . 3_566
H(17) H(35) 3.42(3) ? . 4_554
H(17) H(40) 3.53(3) ? . 4_454
H(17) H(41) 3.35(3) ? . 4_454
H(17) H(42) 3.55(2) ? . 4_454
H(18) C(30) 3.364(19) ? . .
H(18) C(34) 3.17(2) ? . 2_556
H(18) C(35) 2.98(2) ? . 2_556
H(18) C(36) 3.47(2) ? . 2_556
H(18) H(36) 2.69(2) ? . .
H(18) H(39) 3.38(2) ? . 2_556
H(18) H(40) 3.07(2) ? . 2_556
H(19) C(27) 3.213(18) ? . 2_556
H(19) C(32) 2.94(2) ? . 2_556
H(19) C(33) 2.98(2) ? . 2_556
H(19) C(34) 2.99(2) ? . 2_556
H(19) C(35) 2.95(2) ? . 2_556
H(19) C(36) 2.916(19) ? . 2_556
H(19) C(37) 2.90(2) ? . 2_556
H(19) H(33) 2.74(2) ? . 2_556
H(19) H(36) 3.28(3) ? . .
H(19) H(38) 3.59(2) ? . 2_556
H(19) H(39) 3.55(2) ? . 2_556
H(19) H(40) 3.49(2) ? . 2_556
H(19) H(41) 3.53(2) ? . 2_556
H(19) H(42) 3.44(2) ? . 2_556
H(20) N(3) 3.57(2) ? . 3_566
H(20) C(9) 3.59(2) ? . 3_566
H(20) C(11) 3.56(2) ? . 3_566
H(20) C(27) 3.42(2) ? . 2_556
H(20) C(28) 3.39(2) ? . 2_556
H(20) C(30) 3.12(2) ? . .
H(20) C(31) 2.84(2) ? . .
H(20) H(13) 3.48(3) ? . 3_566
H(20) H(15) 3.40(3) ? . 3_566
H(20) H(16) 3.13(3) ? . 3_566
H(20) H(33) 3.07(3) ? . 2_556
H(20) H(34) 2.96(2) ? . 2_556
H(20) H(36) 2.83(3) ? . .
H(20) H(37) 2.25(3) ? . .
H(21) O(1) 2.56(2) ? . 3_566
H(21) N(1) 3.47(2) ? . 3_566
H(21) N(3) 2.71(2) ? . 3_566
H(21) C(8) 3.10(2) ? . 3_566
H(21) C(9) 3.11(2) ? . 3_566
H(21) C(11) 3.02(2) ? . 3_566
H(21) H(13) 3.44(3) ? . 3_566
H(21) H(15) 2.69(3) ? . 3_566
H(21) H(16) 3.07(2) ? . 3_566
H(21) H(34) 3.59(2) ? . 2_556
H(22) N(3) 3.18(2) ? . 3_566
H(22) C(9) 2.83(2) ? . 3_566
H(22) C(10) 3.22(2) ? . 3_566
H(22) H(13) 2.90(2) ? . 3_566
H(22) H(14) 3.60(3) ? . 3_566
H(22) H(16) 3.59(2) ? . 3_566
H(22) H(23) 3.45(2) ? . .
H(22) H(37) 3.49(2) ? . .
H(23) C(6) 3.276(17) ? . .
H(23) H(1) 3.14(3) ? . 3_556
H(23) H(7) 2.52(2) ? . .
H(23) H(8) 3.37(2) ? . .
H(23) H(9) 3.44(2) ? . .
H(23) H(13) 3.25(3) ? . 3_566
H(23) H(22) 3.45(2) ? . .
H(24) C(4) 3.379(18) ? . .
H(24) C(24) 3.45(2) ? . 4_554
H(24) H(1) 3.41(3) ? . 3_556
H(24) H(2) 2.38(2) ? . .
H(24) H(7) 2.93(3) ? . .
H(24) H(8) 3.43(3) ? . 3_556
H(24) H(10) 3.19(3) ? . 3_556
H(24) H(13) 3.16(3) ? . 3_566
H(24) H(14) 3.22(3) ? . 3_566
H(24) H(31) 2.58(2) ? . 4_554
H(24) H(32) 3.49(2) ? . 4_554
H(25) O(2) 3.12(2) ? . 1_655
H(25) C(7) 3.57(2) ? . 1_655
H(25) C(24) 3.110(19) ? . 4_554
H(25) C(25) 3.588(19) ? . 4_554
H(25) H(10) 3.17(3) ? . 3_556
H(25) H(11) 2.89(3) ? . 1_655
H(25) H(12) 3.35(3) ? . 1_655
H(25) H(13) 3.32(3) ? . 3_566
H(25) H(14) 3.31(2) ? . 3_566
H(25) H(30) 3.44(2) ? . 2_646
H(25) H(31) 2.72(2) ? . 4_554
H(25) H(32) 3.56(2) ? . 4_554
H(25) H(40) 3.43(2) ? . 2_656
H(25) H(42) 3.35(2) ? . 4_554
H(26) O(2) 2.89(2) ? . 1_655
H(26) C(23) 3.34(2) ? . 2_646
H(26) C(29) 3.516(19) ? . 1_655
H(26) C(34) 3.54(2) ? . 2_656
H(26) C(35) 3.54(2) ? . 2_656
H(26) H(9) 3.47(3) ? . 1_655
H(26) H(11) 3.16(3) ? . 1_655
H(26) H(29) 3.15(2) ? . 2_646
H(26) H(30) 2.52(3) ? . 2_646
H(26) H(35) 2.70(2) ? . 1_655
H(26) H(39) 2.89(2) ? . 2_656
H(26) H(40) 2.84(3) ? . 2_656
H(27) C(5) 3.596(17) ? . 4_655
H(27) H(5) 3.42(2) ? . 4_655
H(27) H(6) 3.01(2) ? . 4_655
H(27) H(17) 3.07(2) ? . 4_655
H(27) H(29) 2.99(2) ? . 2_646
H(27) H(35) 3.23(2) ? . 1_655
H(27) H(39) 2.88(2) ? . 2_656
H(28) C(11) 3.293(17) ? . 3_566
H(28) C(34) 3.007(19) ? . 2_656
H(28) H(4) 3.27(2) ? . 4_655
H(28) H(6) 3.24(2) ? . 4_655
H(28) H(13) 3.18(2) ? . 3_566
H(28) H(16) 2.45(2) ? . 3_566
H(28) H(17) 3.35(2) ? . 3_566
H(28) H(39) 2.58(2) ? . 2_656
H(29) C(11) 3.319(16) ? . 3_566
H(29) C(18) 3.131(19) ? . 2_656
H(29) C(19) 3.03(2) ? . 2_656
H(29) C(33) 3.19(2) ? . 2_656
H(29) C(34) 3.48(2) ? . 2_656
H(29) H(4) 2.91(2) ? . 4_655
H(29) H(10) 3.48(2) ? . 4_655
H(29) H(12) 3.12(2) ? . 4_655
H(29) H(16) 2.91(2) ? . 3_566
H(29) H(17) 2.95(2) ? . 3_566
H(29) H(26) 3.15(2) ? . 2_656
H(29) H(27) 2.99(2) ? . 2_656
H(29) H(35) 3.16(2) ? . 2_556
H(29) H(38) 2.97(2) ? . 2_656
H(29) H(39) 3.53(2) ? . 2_656
H(30) C(6) 3.49(2) ? . 2_556
H(30) C(7) 3.176(19) ? . 2_556
H(30) C(7) 3.507(19) ? . 4_655
H(30) C(17) 3.443(19) ? . 2_656
H(30) C(18) 2.98(2) ? . 2_656
H(30) C(29) 3.440(18) ? . 2_556
H(30) H(8) 3.55(3) ? . 2_556
H(30) H(9) 2.81(3) ? . 2_556
H(30) H(10) 3.37(2) ? . 2_556
H(30) H(10) 3.33(2) ? . 4_655
H(30) H(11) 2.22(2) ? . 2_556
H(30) H(11) 3.53(2) ? . 4_655
H(30) H(12) 3.09(3) ? . 4_655
H(30) H(25) 3.44(2) ? . 2_656
H(30) H(26) 2.52(3) ? . 2_656
H(30) H(34) 3.44(2) ? . 2_556
H(30) H(35) 2.83(2) ? . 2_556
H(31) C(4) 3.475(18) ? . 4_555
H(31) C(6) 3.32(2) ? . 2_556
H(31) C(7) 3.437(18) ? . 2_556
H(31) C(16) 3.227(19) ? . 4_555
H(31) C(17) 3.270(17) ? . 4_555
H(31) H(2) 2.96(3) ? . 4_555
H(31) H(3) 3.20(3) ? . 4_555
H(31) H(8) 2.67(3) ? . 2_556
H(31) H(9) 3.19(2) ? . 2_556
H(31) H(10) 2.98(2) ? . 2_556
H(31) H(11) 3.07(2) ? . 2_556
H(31) H(24) 2.58(2) ? . 4_555
H(31) H(25) 2.72(2) ? . 4_555
H(31) H(34) 3.46(2) ? . 2_556
H(32) O(1) 3.33(2) ? . 4_555
H(32) H(2) 3.47(3) ? . 4_555
H(32) H(3) 2.93(3) ? . 4_555
H(32) H(14) 2.87(2) ? . 2_546
H(32) H(24) 3.49(2) ? . 4_555
H(32) H(25) 3.56(2) ? . 4_555
H(33) C(12) 3.470(18) ? . 2_546
H(33) C(13) 3.56(2) ? . 2_546
H(33) H(1) 3.49(3) ? . 3_556
H(33) H(3) 3.43(3) ? . 3_556
H(33) H(19) 2.74(2) ? . 2_546
H(33) H(20) 3.07(3) ? . 2_546
H(33) H(36) 3.26(3) ? . 2_546
H(33) H(37) 3.47(3) ? . 2_546
H(34) C(11) 3.43(2) ? . 4_555
H(34) C(20) 3.52(2) ? . 2_546
H(34) C(21) 3.47(2) ? . 2_546
H(34) C(22) 3.242(19) ? . 2_546
H(34) C(23) 3.028(17) ? . 2_546
H(34) C(24) 3.026(18) ? . 2_546
H(34) C(25) 3.26(2) ? . 2_546
H(34) H(15) 3.01(3) ? . 4_555
H(34) H(16) 2.97(3) ? . 4_555
H(34) H(20) 2.96(2) ? . 2_546
H(34) H(21) 3.59(2) ? . 2_546
H(34) H(30) 3.44(2) ? . 2_546
H(34) H(31) 3.46(2) ? . 2_546
H(34) H(37) 2.73(3) ? . 2_546
H(35) C(11) 3.39(2) ? . 4_555
H(35) C(18) 3.463(18) ? . 1_455
H(35) C(22) 3.28(2) ? . 2_546
H(35) C(23) 3.085(19) ? . 2_546
H(35) H(5) 3.04(2) ? . 4_555
H(35) H(9) 2.98(3) ? . .
H(35) H(15) 2.82(2) ? . 4_555
H(35) H(16) 3.45(3) ? . 4_555
H(35) H(17) 3.42(3) ? . 4_555
H(35) H(26) 2.70(2) ? . 1_455
H(35) H(27) 3.23(2) ? . 1_455
H(35) H(29) 3.16(2) ? . 2_546
H(35) H(30) 2.83(2) ? . 2_546
H(35) H(39) 3.53(2) ? . 2_556
H(36) C(5) 3.54(2) ? . 4_555
H(36) C(12) 3.24(2) ? . .
H(36) C(13) 3.44(2) ? . .
H(36) C(33) 3.58(2) ? . 2_556
H(36) C(34) 3.16(2) ? . 2_556
H(36) H(3) 3.45(3) ? . 4_555
H(36) H(5) 2.61(3) ? . 4_555
H(36) H(9) 3.57(3) ? . .
H(36) H(18) 2.69(2) ? . .
H(36) H(19) 3.28(3) ? . .
H(36) H(20) 2.83(3) ? . .
H(36) H(33) 3.26(3) ? . 2_556
H(36) H(38) 3.53(3) ? . 2_556
H(36) H(39) 2.74(2) ? . 2_556
H(37) C(13) 3.21(2) ? . .
H(37) H(3) 3.34(3) ? . 4_555
H(37) H(20) 2.25(3) ? . .
H(37) H(22) 3.49(2) ? . .
H(37) H(33) 3.47(3) ? . 2_556
H(37) H(34) 2.73(3) ? . 2_556
H(38) C(5) 3.13(2) ? . 3_556
H(38) H(1) 3.33(2) ? . 3_556
H(38) H(4) 2.30(3) ? . 3_556
H(38) H(5) 3.12(2) ? . 3_556
H(38) H(19) 3.59(2) ? . 2_546
H(38) H(29) 2.97(2) ? . 2_646
H(38) H(36) 3.53(3) ? . 2_546
H(39) C(5) 3.249(16) ? . 3_556
H(39) C(18) 3.199(18) ? . 2_646
H(39) C(19) 3.192(18) ? . 2_646
H(39) C(21) 3.438(18) ? . 2_646
H(39) H(4) 2.92(2) ? . 3_556
H(39) H(5) 2.87(2) ? . 3_556
H(39) H(6) 3.47(2) ? . 3_556
H(39) H(18) 3.38(2) ? . 2_546
H(39) H(19) 3.55(2) ? . 2_546
H(39) H(26) 2.89(2) ? . 2_646
H(39) H(27) 2.88(2) ? . 2_646
H(39) H(28) 2.58(2) ? . 2_646
H(39) H(29) 3.53(2) ? . 2_646
H(39) H(35) 3.53(2) ? . 2_546
H(39) H(36) 2.74(2) ? . 2_546
H(40) O(2) 2.71(2) ? . 2_546
H(40) N(3) 3.30(2) ? . 4_655
H(40) C(9) 2.846(18) ? . 4_655
H(40) C(10) 3.345(17) ? . 4_655
H(40) C(17) 3.35(2) ? . 2_646
H(40) C(18) 3.00(2) ? . 2_646
H(40) H(13) 2.80(2) ? . 4_655
H(40) H(17) 3.53(3) ? . 4_655
H(40) H(18) 3.07(2) ? . 2_546
H(40) H(19) 3.49(2) ? . 2_546
H(40) H(25) 3.43(2) ? . 2_646
H(40) H(26) 2.84(3) ? . 2_646
H(40) H(41) 2.78(2) ? . 3_657
H(41) O(2) 2.81(2) ? . 4_655
H(41) N(2) 3.40(2) ? . 4_655
H(41) N(3) 3.19(2) ? . 4_655
H(41) N(4) 3.52(2) ? . 2_546
H(41) N(4) 3.23(2) ? . 4_655
H(41) C(1) 3.51(2) ? . 4_655
H(41) C(8) 3.02(2) ? . 4_655
H(41) C(9) 3.51(2) ? . 4_655
H(41) C(10) 3.38(2) ? . 2_546
H(41) C(10) 3.54(2) ? . 4_655
H(41) C(35) 3.18(2) ? . 3_657
H(41) C(36) 2.99(2) ? . 3_657
H(41) H(14) 3.39(3) ? . 2_546
H(41) H(17) 3.35(3) ? . 4_655
H(41) H(19) 3.53(2) ? . 2_546
H(41) H(40) 2.78(2) ? . 3_657
H(41) H(41) 2.34(3) ? . 3_657
H(42) O(2) 3.303(14) ? . 4_655
H(42) C(10) 3.563(18) ? . 2_546
H(42) H(6) 3.28(2) ? . 4_655
H(42) H(12) 3.28(2) ? . 4_655
H(42) H(14) 2.93(2) ? . 2_546
H(42) H(17) 3.55(2) ? . 4_655
H(42) H(19) 3.44(2) ? . 2_546
H(42) H(25) 3.35(2) ? . 4_555

loop_
_geom_torsion_atom_site_label_1
_geom_torsion_atom_site_label_2
_geom_torsion_atom_site_label_3
_geom_torsion_atom_site_label_4
_geom_torsion
_geom_torsion_publ_flag
_geom_torsion_site_symmetry_1
_geom_torsion_site_symmetry_2
_geom_torsion_site_symmetry_3
_geom_torsion_site_symmetry_4
O(1) N(1) C(1) N(2) -172.82(12) ? . . . .
O(1) N(1) C(1) C(8) 11.3(2) ? . . . .
O(1) N(1) C(2) C(3) 158.96(13) ? . . . .
O(1) N(1) C(2) C(4) 36.1(2) ? . . . .
O(1) N(1) C(2) C(5) -83.71(18) ? . . . .
C(1) N(1) C(2) C(3) -28.13(14) ? . . . .
C(1) N(1) C(2) C(4) -150.97(15) ? . . . .
C(1) N(1) C(2) C(5) 89.21(16) ? . . . .
C(2) N(1) C(1) N(2) 14.41(16) ? . . . .
C(2) N(1) C(1) C(8) -161.50(13) ? . . . .
O(2) N(2) C(1) N(1) -178.39(12) ? . . . .
O(2) N(2) C(1) C(8) -2.6(2) ? . . . .
O(2) N(2) C(3) C(2) 161.35(12) ? . . . .
O(2) N(2) C(3) C(6) -80.40(18) ? . . . .
O(2) N(2) C(3) C(7) 40.26(18) ? . . . .
C(1) N(2) C(3) C(2) -23.79(14) ? . . . .
C(1) N(2) C(3) C(6) 94.45(16) ? . . . .
C(1) N(2) C(3) C(7) -144.88(14) ? . . . .
C(3) N(2) C(1) N(1) 6.96(15) ? . . . .
C(3) N(2) C(1) C(8) -177.23(12) ? . . . .
C(8) N(3) C(9) C(10) 0.33(19) ? . . . .
C(9) N(3) C(8) N(4) 0.27(18) ? . . . .
C(9) N(3) C(8) C(1) 179.95(11) ? . . . .
C(11) N(3) C(8) N(4) -175.82(15) ? . . . .
C(11) N(3) C(8) C(1) 3.9(2) ? . . . .
C(11) N(3) C(9) C(10) 176.40(16) ? . . . .
C(8) N(4) C(10) C(9) 0.96(19) ? . . . .
C(10) N(4) C(8) N(3) -0.75(18) ? . . . .
C(10) N(4) C(8) C(1) 179.57(16) ? . . . .
C(8) N(4) C(12) C(13) 79.4(2) ? . . . .
C(12) N(4) C(8) N(3) -173.70(14) ? . . . .
C(12) N(4) C(8) C(1) 6.6(2) ? . . . .
C(10) N(4) C(12) C(13) -92.4(2) ? . . . .
C(12) N(4) C(10) C(9) 173.85(15) ? . . . .
N(1) C(1) C(8) N(3) 53.3(2) ? . . . .
N(1) C(1) C(8) N(4) -127.03(17) ? . . . .
N(2) C(1) C(8) N(3) -121.90(17) ? . . . .
N(2) C(1) C(8) N(4) 57.7(2) ? . . . .
N(1) C(2) C(3) N(2) 29.06(13) ? . . . .
N(1) C(2) C(3) C(6) -83.46(17) ? . . . .
N(1) C(2) C(3) C(7) 145.98(14) ? . . . .
C(4) C(2) C(3) N(2) 147.80(14) ? . . . .
C(4) C(2) C(3) C(6) 35.3(2) ? . . . .
C(4) C(2) C(3) C(7) -95.28(19) ? . . . .
C(5) C(2) C(3) N(2) -82.56(16) ? . . . .
C(5) C(2) C(3) C(6) 164.92(16) ? . . . .
C(5) C(2) C(3) C(7) 34.4(2) ? . . . .
N(3) C(9) C(10) N(4) -0.78(19) ? . . . .
C(15) C(14) C(19) C(18) 2.3(2) ? . . . .
C(19) C(14) C(15) C(16) -0.5(2) ? . . . .
C(15) C(14) B(1) C(20) -117.62(17) ? . . . .
C(15) C(14) B(1) C(26) 2.2(2) ? . . . .
C(15) C(14) B(1) C(32) 122.28(16) ? . . . .
B(1) C(14) C(15) C(16) -179.02(16) ? . . . .
C(19) C(14) B(1) C(20) 63.95(19) ? . . . .
C(19) C(14) B(1) C(26) -176.23(15) ? . . . .
C(19) C(14) B(1) C(32) -56.15(19) ? . . . .
B(1) C(14) C(19) C(18) -179.13(16) ? . . . .
C(14) C(15) C(16) C(17) -1.5(2) ? . . . .
C(15) C(16) C(17) C(18) 1.8(2) ? . . . .
C(16) C(17) C(18) C(19) -0.0(2) ? . . . .
C(17) C(18) C(19) C(14) -2.1(2) ? . . . .
C(21) C(20) C(25) C(24) -0.4(2) ? . . . .
C(25) C(20) C(21) C(22) 0.1(2) ? . . . .
C(21) C(20) B(1) C(14) -15.8(2) ? . . . .
C(21) C(20) B(1) C(26) -135.33(15) ? . . . .
C(21) C(20) B(1) C(32) 103.10(17) ? . . . .
B(1) C(20) C(21) C(22) -177.32(14) ? . . . .
C(25) C(20) B(1) C(14) 166.89(13) ? . . . .
C(25) C(20) B(1) C(26) 47.37(18) ? . . . .
C(25) C(20) B(1) C(32) -74.21(18) ? . . . .
B(1) C(20) C(25) C(24) 177.20(14) ? . . . .
C(20) C(21) C(22) C(23) 0.6(2) ? . . . .
C(21) C(22) C(23) C(24) -1.1(2) ? . . . .
C(22) C(23) C(24) C(25) 0.8(2) ? . . . .
C(23) C(24) C(25) C(20) -0.1(2) ? . . . .
C(27) C(26) C(31) C(30) -0.7(2) ? . . . .
C(31) C(26) C(27) C(28) 0.7(2) ? . . . .
C(27) C(26) B(1) C(14) 86.14(18) ? . . . .
C(27) C(26) B(1) C(20) -151.89(14) ? . . . .
C(27) C(26) B(1) C(32) -31.5(2) ? . . . .
B(1) C(26) C(27) C(28) -173.80(15) ? . . . .
C(31) C(26) B(1) C(14) -88.12(17) ? . . . .
C(31) C(26) B(1) C(20) 33.84(19) ? . . . .
C(31) C(26) B(1) C(32) 154.27(14) ? . . . .
B(1) C(26) C(31) C(30) 174.07(15) ? . . . .
C(26) C(27) C(28) C(29) -0.3(2) ? . . . .
C(27) C(28) C(29) C(30) -0.2(2) ? . . . .
C(28) C(29) C(30) C(31) 0.2(2) ? . . . .
C(29) C(30) C(31) C(26) 0.3(2) ? . . . .
C(33) C(32) C(37) C(36) -3.2(2) ? . . . .
C(37) C(32) C(33) C(34) 3.7(2) ? . . . .
C(33) C(32) B(1) C(14) -46.5(2) ? . . . .
C(33) C(32) B(1) C(20) -168.34(15) ? . . . .
C(33) C(32) B(1) C(26) 71.6(2) ? . . . .
B(1) C(32) C(33) C(34) -174.65(16) ? . . . .
C(37) C(32) B(1) C(14) 135.32(16) ? . . . .
C(37) C(32) B(1) C(20) 13.5(2) ? . . . .
C(37) C(32) B(1) C(26) -106.55(17) ? . . . .
B(1) C(32) C(37) C(36) 175.02(16) ? . . . .
C(32) C(33) C(34) C(35) -1.2(2) ? . . . .
C(33) C(34) C(35) C(36) -1.9(2) ? . . . .
C(34) C(35) C(36) C(37) 2.3(2) ? . . . .
C(35) C(36) C(37) C(32) 0.4(2) ? . . . .
